data_1541318
loop_
_publ_author_name
'Norin, R.'

_publ_section_title
;
 The crystal structure of Nb12 O29 (orh)
;
_journal_name_full 'Acta Chemica Scandinavica (1-27,1973-42,1988)'
_journal_page_first 1391
_journal_page_last 1404
_journal_volume 17
_journal_year 1963
_chemical_formula_sum 'Nb12 O29'
_space_group_IT_number 63
_symmetry_space_group_name_Hall '-C 2c 2'
_symmetry_space_group_name_H-M 'C m c m'
_cell_angle_alpha 90
_cell_angle_beta 90
_cell_angle_gamma 90
_cell_formula_units_Z 4
_cell_length_a 3.835
_cell_length_b 20.72
_cell_length_c 28.9
_cell_volume 2296.429
_citation_journal_id_ASTM ACSAA4
_cod_data_source_file Norin_ACSAA4_1963_360.cif
_cod_data_source_block Nb12O29
_cod_database_code 1541318

loop_
_symmetry_equiv_pos_as_xyz
x,y,z
-x,-y,z+1/2
x,-y,-z
-x,y,-z+1/2
-x,-y,-z
x,y,-z-1/2
-x,y,z
x,-y,z-1/2
x+1/2,y+1/2,z
-x+1/2,-y+1/2,z+1/2
x+1/2,-y+1/2,-z
-x+1/2,y+1/2,-z+1/2
-x+1/2,-y+1/2,-z
x+1/2,y+1/2,-z-1/2
-x+1/2,y+1/2,z
x+1/2,-y+1/2,z-1/2

loop_
_atom_site_label
_atom_site_type_symbol
_atom_site_fract_x
_atom_site_fract_y
_atom_site_fract_z
_atom_site_occupancy
_atom_site_U_iso_or_equiv
O10 O 0 0.85 0.25 1 0.0
Nb3 Nb 0 0.852 0.049 1 0.0
Nb2 Nb 0 0.67 0.049 1 0.0
O8 O 0 0.94 0.18 1 0.0
O7 O 0 0.35 0.19 1 0.0
O15 O 0 0.95 0.05 1 0.0
O13 O 0 0.76 0.05 1 0.0
Nb4 Nb 0 0.034 0.184 1 0.0
Nb6 Nb 0 0.852 0.187 1 0.0
O11 O 0 0.58 0.05 1 0.0
O16 O 0 0.04 0.12 1 0.0
O6 O 0 0.76 0.18 1 0.0
O1 O 0 0.04 0.25 1 0.0
Nb1 Nb 0 0.033 0.049 1 0.0
O2 O 0 0.66 0.11 1 0.0
O9 O 0 0.66 0.25 1 0.0
O5 O 0 0.14 0.19 1 0.0
O12 O 0 0.16 0.03 1 0.0
O4 O 0 0.55 0.18 1 0.0
O14 O 0 0.34 0.02 1 0.0
Nb5 Nb 0 0.669 0.185 1 0.0
O3 O 0 0.85 0.12 1 0.0
